data_2218332
loop_
_publ_author_name
'Lo, Kong Mun'
'Ng, Seik Weng'

_publ_section_title
;
 Bis[4-(dimethylamino)pyridinium]
 dibromidodichloridodimethylstannate(IV)
;
_journal_coeditor_code BT2709
_journal_issue 6
_journal_name_full 'Acta Crystallographica Section E'
_journal_page_first m800
_journal_paper_doi 10.1107/S1600536808013561
_journal_volume 64
_journal_year 2008
_chemical_formula_iupac '(C7 H11 N2)2 [Sn Br2 (C H3)2 Cl2]'
_chemical_formula_moiety '2(C7 H11 N2 +), C2 H6 Br2 Cl2 Sn 2-'
_chemical_formula_sum 'C16 H28 Br2 Cl2 N4 Sn'
_chemical_formula_weight 625.83
_chemical_name_systematic
;
Bis[4-(dimethylamino)pyridinium] dibromidodichloridodimethylstannate(IV)
;
_space_group_IT_number 2
_symmetry_cell_setting triclinic
_symmetry_space_group_name_Hall '-P 1'
_symmetry_space_group_name_H-M 'P -1'
_atom_sites_solution_hydrogens geom
_atom_sites_solution_primary direct
_atom_sites_solution_secondary difmap
_audit_creation_method SHELXL-97
_cell_angle_alpha 97.183(3)
_cell_angle_beta 107.990(3)
_cell_angle_gamma 90.052(2)
_cell_formula_units_Z 1
_cell_length_a 7.3573(3)
_cell_length_b 8.7717(3)
_cell_length_c 9.6644(4)
_cell_measurement_reflns_used 1302
_cell_measurement_temperature 100(2)
_cell_measurement_theta_max 23.1
_cell_measurement_theta_min 2.3
_cell_volume 588.04(4)
_computing_cell_refinement 'SAINT (Bruker, 2007)'
_computing_data_collection 'APEX2 (Bruker, 2007)'
_computing_data_reduction 'SAINT (Bruker, 2007)'
_computing_molecular_graphics 'X-Seed (Barbour, 2001)'
_computing_publication_material 'publCIF (Westrip, 2008)'
_computing_structure_refinement 'SHELXL97 (Sheldrick, 2008)'
_computing_structure_solution 'SHELXS97 (Sheldrick, 2008)'
_diffrn_ambient_temperature 100(2)
_diffrn_measured_fraction_theta_full 0.980
_diffrn_measured_fraction_theta_max 0.980
_diffrn_measurement_device_type 'Bruker SMART APEX diffractometer'
_diffrn_measurement_method '\w scans'
_diffrn_radiation_monochromator graphite
_diffrn_radiation_source 'fine-focus sealed tube'
_diffrn_radiation_type MoK\a
_diffrn_radiation_wavelength 0.71073
_diffrn_reflns_av_R_equivalents 0.0454
_diffrn_reflns_av_sigmaI/netI 0.0866
_diffrn_reflns_limit_h_max 9
_diffrn_reflns_limit_h_min -9
_diffrn_reflns_limit_k_max 11
_diffrn_reflns_limit_k_min -11
_diffrn_reflns_limit_l_max 12
_diffrn_reflns_limit_l_min -10
_diffrn_reflns_number 4965
_diffrn_reflns_theta_full 27.50
_diffrn_reflns_theta_max 27.50
_diffrn_reflns_theta_min 2.31
_diffrn_standards_decay_% 0
_diffrn_standards_interval_count 0
_diffrn_standards_interval_time 0
_diffrn_standards_number 0
_exptl_absorpt_coefficient_mu 4.718
_exptl_absorpt_correction_T_max 0.5379
_exptl_absorpt_correction_T_min 0.3850
_exptl_absorpt_correction_type multi-scan
_exptl_absorpt_process_details '(SADABS;Sheldrick, 1996)'
_exptl_crystal_colour Colorless
_exptl_crystal_density_diffrn 1.767
_exptl_crystal_density_method 'not measured'
_exptl_crystal_description Prism
_exptl_crystal_F_000 306
_exptl_crystal_size_max 0.25
_exptl_crystal_size_mid 0.20
_exptl_crystal_size_min 0.15
_refine_diff_density_max 0.818
_refine_diff_density_min -1.141
_refine_ls_extinction_method none
_refine_ls_goodness_of_fit_ref 1.044
_refine_ls_hydrogen_treatment constr
_refine_ls_matrix_type full
_refine_ls_number_parameters 122
_refine_ls_number_reflns 2756
_refine_ls_number_restraints 4
_refine_ls_restrained_S_all 1.044
_refine_ls_R_factor_all 0.0956
_refine_ls_R_factor_gt 0.0458
_refine_ls_shift/su_max 0.001
_refine_ls_shift/su_mean <0.001
_refine_ls_structure_factor_coef Fsqd
_refine_ls_weighting_details 'calc w=1/[\s^2^(Fo^2^)+(0.0510P)^2^] where P=(Fo^2^+2Fc^2^)/3'
_refine_ls_weighting_scheme calc
_refine_ls_wR_factor_gt 0.1043
_refine_ls_wR_factor_ref 0.1233
_reflns_number_gt 1656
_reflns_number_total 2756
_reflns_threshold_expression I>2\s(I)
_cod_data_source_file bt2709.cif
_cod_data_source_block I
_cod_depositor_comments
;
The following automatic conversions were performed:
'_symmetry_cell_setting' value 'Triclinic' changed to 'triclinic'
according to '/home/saulius/struct/CIF-dictionaries/cif_core.dic'
dictionary named 'cif_core.dic' version 2.4.1 from
2010-06-29.

'_exptl_absorpt_correction_type' value 'Multi-scan' changed
to 'multi-scan' according to
'/home/saulius/struct/CIF-dictionaries/cif_core.dic' dictionary named
'cif_core.dic' version 2.4.1 from 2010-06-29.

Automatic conversion script
Id: cif_fix_enum 1527 2010-12-29 10:47:43Z saulius 

The following automatic conversions were performed:

'_symmetry_cell_setting' value 'Triclinic' changed to 'triclinic'
according to /home/saulius/struct/CIF-dictionaries/cif_core.dic
dictionary named 'cif_core.dic' version 2.4.1 from
2010-06-29.

'_exptl_absorpt_correction_type' value 'Multi-scan'
changed to 'multi-scan' according to
/home/saulius/struct/CIF-dictionaries/cif_core.dic dictionary named
'cif_core.dic' version 2.4.1 from 2010-06-29.

Automatic conversion script
Id: cif_fix_values 1715 2011-07-08 13:25:40Z adriana 
;
_cod_database_code 2218332
_cod_database_fobs_code 2218332

loop_
_symmetry_equiv_pos_as_xyz
'x, y, z'
'-x, -y, -z'

loop_
_atom_site_type_symbol
_atom_site_label
_atom_site_fract_x
_atom_site_fract_y
_atom_site_fract_z
_atom_site_U_iso_or_equiv
_atom_site_adp_type
_atom_site_calc_flag
_atom_site_refinement_flags
_atom_site_occupancy
Sn Sn1 0.5000 0.5000 0.5000 0.0414(2) Uani d S 1
Br Br1 0.50474(16) 0.50403(11) 0.77987(11) 0.0610(3) Uani d P 0.4551(15)
Br Br2 0.36593(14) 0.78543(10) 0.49452(10) 0.0588(3) Uani d P 0.5449(15)
Cl Cl1 0.50474(16) 0.50403(11) 0.77987(11) 0.0610(3) Uani d P 0.5449(15)
Cl Cl2 0.36593(14) 0.78543(10) 0.49452(10) 0.0588(3) Uani d P 0.4551(15)
N N1 0.6576(7) 0.1602(6) 0.8588(6) 0.0552(14) Uani d . 1
H H1 0.6205 0.2248 0.7938 0.066 Uiso calc R 1
N N2 0.8414(7) -0.1391(6) 1.1635(6) 0.0557(14) Uani d . 1
C C1 0.2014(7) 0.4016(6) 0.4157(6) 0.0344(12) Uani d . 1
H H1A 0.2023 0.2904 0.4192 0.052 Uiso calc R 1
H H1B 0.1432 0.4214 0.3142 0.052 Uiso calc R 1
H H1C 0.1271 0.4495 0.4767 0.052 Uiso calc R 1
C C2 0.6816(9) 0.2092(8) 1.0006(8) 0.0581(18) Uani d . 1
H H2 0.6571 0.3128 1.0290 0.070 Uiso calc R 1
C C3 0.7413(9) 0.1116(7) 1.1061(7) 0.0545(16) Uani d . 1
H H3 0.7570 0.1480 1.2060 0.065 Uiso calc R 1
C C4 0.7793(8) -0.0433(7) 1.0650(7) 0.0443(15) Uani d . 1
C C5 0.7486(8) -0.0875(7) 0.9140(7) 0.0488(15) Uani d . 1
H H5 0.7698 -0.1904 0.8805 0.059 Uiso calc R 1
C C6 0.6890(9) 0.0144(8) 0.8144(7) 0.0536(16) Uani d . 1
H H6 0.6698 -0.0183 0.7132 0.064 Uiso calc R 1
C C7 0.8687(11) -0.0920(10) 1.3200(8) 0.084(3) Uani d . 1
H H7A 0.9886 -0.0305 1.3639 0.127 Uiso calc R 1
H H7B 0.8740 -0.1836 1.3695 0.127 Uiso calc R 1
H H7C 0.7616 -0.0305 1.3310 0.127 Uiso calc R 1
C C8 0.8809(10) -0.2972(8) 1.1236(9) 0.071(2) Uani d . 1
H H8A 0.7602 -0.3560 1.0736 0.106 Uiso calc R 1
H H8B 0.9498 -0.3417 1.2124 0.106 Uiso calc R 1
H H8C 0.9594 -0.3008 1.0579 0.106 Uiso calc R 1

loop_
_atom_site_aniso_label
_atom_site_aniso_U_11
_atom_site_aniso_U_22
_atom_site_aniso_U_33
_atom_site_aniso_U_12
_atom_site_aniso_U_13
_atom_site_aniso_U_23
Sn1 0.0437(4) 0.0408(3) 0.0388(4) 0.0028(3) 0.0122(3) 0.0040(3)
Br1 0.0938(9) 0.0501(6) 0.0460(6) 0.0082(5) 0.0319(6) 0.0062(5)
Br2 0.0809(7) 0.0458(5) 0.0461(6) 0.0187(5) 0.0144(5) 0.0062(4)
Cl1 0.0938(9) 0.0501(6) 0.0460(6) 0.0082(5) 0.0319(6) 0.0062(5)
Cl2 0.0809(7) 0.0458(5) 0.0461(6) 0.0187(5) 0.0144(5) 0.0062(4)
N1 0.050(3) 0.064(4) 0.052(4) 0.001(3) 0.012(3) 0.020(3)
N2 0.048(3) 0.070(4) 0.050(3) 0.004(3) 0.012(3) 0.017(3)
C1 0.032(3) 0.039(3) 0.040(3) 0.009(2) 0.019(3) 0.012(3)
C2 0.050(4) 0.058(4) 0.064(5) 0.007(3) 0.016(4) 0.004(4)
C3 0.048(4) 0.065(4) 0.048(4) 0.001(3) 0.016(3) -0.006(3)
C4 0.031(3) 0.063(4) 0.037(3) -0.005(3) 0.008(3) 0.009(3)
C5 0.047(4) 0.050(3) 0.047(4) -0.003(3) 0.013(3) 0.002(3)
C6 0.054(4) 0.064(4) 0.042(4) -0.013(3) 0.016(3) 0.001(3)
C7 0.075(5) 0.136(7) 0.043(4) 0.025(5) 0.013(4) 0.028(5)
C8 0.071(5) 0.063(5) 0.079(6) 0.002(4) 0.016(4) 0.026(4)

loop_
_atom_type_symbol
_atom_type_description
_atom_type_scat_dispersion_real
_atom_type_scat_dispersion_imag
_atom_type_scat_source
C C 0.0033 0.0016 'International Tables Vol C Tables 4.2.6.8 and 6.1.1.4'
H H 0.0000 0.0000 'International Tables Vol C Tables 4.2.6.8 and 6.1.1.4'
N N 0.0061 0.0033 'International Tables Vol C Tables 4.2.6.8 and 6.1.1.4'
Cl Cl 0.1484 0.1585 'International Tables Vol C Tables 4.2.6.8 and 6.1.1.4'
Br Br -0.2901 2.4595 'International Tables Vol C Tables 4.2.6.8 and 6.1.1.4'
Sn Sn -0.6537 1.4246 'International Tables Vol C Tables 4.2.6.8 and 6.1.1.4'

loop_
_geom_angle_atom_site_label_1
_geom_angle_atom_site_label_2
_geom_angle_atom_site_label_3
_geom_angle_site_symmetry_1
_geom_angle_site_symmetry_3
_geom_angle
C1 Sn1 C1 2_666 . 180.0
C1 Sn1 Br1 2_666 . 88.38(14)
C1 Sn1 Br1 . . 91.62(14)
C1 Sn1 Cl1 2_666 2_666 91.62(14)
C1 Sn1 Cl1 . 2_666 88.38(14)
Br1 Sn1 Cl1 . 2_666 180.0
C1 Sn1 Br1 2_666 2_666 91.62(14)
C1 Sn1 Br1 . 2_666 88.38(14)
Br1 Sn1 Br1 . 2_666 180.0
Cl1 Sn1 Br1 2_666 2_666 0.0
C1 Sn1 Br2 2_666 2_666 89.83(13)
C1 Sn1 Br2 . 2_666 90.17(13)
Br1 Sn1 Br2 . 2_666 89.12(3)
Cl1 Sn1 Br2 2_666 2_666 90.88(3)
Br1 Sn1 Br2 2_666 2_666 90.88(3)
C1 Sn1 Br2 2_666 . 90.17(13)
C1 Sn1 Br2 . . 89.83(13)
Br1 Sn1 Br2 . . 90.88(3)
Cl1 Sn1 Br2 2_666 . 89.12(3)
Br1 Sn1 Br2 2_666 . 89.12(3)
Br2 Sn1 Br2 2_666 . 180.0
C1 Sn1 Cl2 2_666 2_666 89.83(13)
C1 Sn1 Cl2 . 2_666 90.17(13)
Br1 Sn1 Cl2 . 2_666 89.12(3)
Cl1 Sn1 Cl2 2_666 2_666 90.88(3)
Br1 Sn1 Cl2 2_666 2_666 90.88(3)
Br2 Sn1 Cl2 2_666 2_666 0.000(13)
Br2 Sn1 Cl2 . 2_666 180.0
C2 N1 C6 . . 121.1(6)
C2 N1 H1 . . 119.4
C6 N1 H1 . . 119.4
C4 N2 C8 . . 122.3(6)
C4 N2 C7 . . 121.8(6)
C8 N2 C7 . . 115.9(6)
Sn1 C1 H1A . . 109.5
Sn1 C1 H1B . . 109.5
H1A C1 H1B . . 109.5
Sn1 C1 H1C . . 109.5
H1A C1 H1C . . 109.5
H1B C1 H1C . . 109.5
N1 C2 C3 . . 121.1(6)
N1 C2 H2 . . 119.5
C3 C2 H2 . . 119.5
C2 C3 C4 . . 120.0(6)
C2 C3 H3 . . 120.0
C4 C3 H3 . . 120.0
N2 C4 C5 . . 122.5(6)
N2 C4 C3 . . 121.6(6)
C5 C4 C3 . . 115.9(6)
C6 C5 C4 . . 121.5(6)
C6 C5 H5 . . 119.2
C4 C5 H5 . . 119.2
N1 C6 C5 . . 120.4(6)
N1 C6 H6 . . 119.8
C5 C6 H6 . . 119.8
N2 C7 H7A . . 109.5
N2 C7 H7B . . 109.5
H7A C7 H7B . . 109.5
N2 C7 H7C . . 109.5
H7A C7 H7C . . 109.5
H7B C7 H7C . . 109.5
N2 C8 H8A . . 109.5
N2 C8 H8B . . 109.5
H8A C8 H8B . . 109.5
N2 C8 H8C . . 109.5
H8A C8 H8C . . 109.5
H8B C8 H8C . . 109.5

loop_
_geom_bond_atom_site_label_1
_geom_bond_atom_site_label_2
_geom_bond_site_symmetry_2
_geom_bond_distance
_geom_bond_publ_flag
Sn1 C1 2_666 2.225(5) ?
Sn1 C1 . 2.225(5) yes
Sn1 Br1 . 2.6900(10) yes
Sn1 Cl1 2_666 2.6900(10) ?
Sn1 Br1 2_666 2.6900(10) ?
Sn1 Br2 2_666 2.6926(8) ?
Sn1 Br2 . 2.6926(8) yes
Sn1 Cl2 2_666 2.6926(8) ?
N1 C2 . 1.341(9) ?
N1 C6 . 1.341(9) ?
N1 H1 . 0.8800 ?
N2 C4 . 1.324(7) ?
N2 C8 . 1.446(9) ?
N2 C7 . 1.467(9) ?
C1 H1A . 0.9800 ?
C1 H1B . 0.9800 ?
C1 H1C . 0.9800 ?
C2 C3 . 1.381(8) ?
C2 H2 . 0.9500 ?
C3 C4 . 1.420(9) ?
C3 H3 . 0.9500 ?
C4 C5 . 1.409(9) ?
C5 C6 . 1.369(8) ?
C5 H5 . 0.9500 ?
C6 H6 . 0.9500 ?
C7 H7A . 0.9800 ?
C7 H7B . 0.9800 ?
C7 H7C . 0.9800 ?
C8 H8A . 0.9800 ?
C8 H8B . 0.9800 ?
C8 H8C . 0.9800 ?

loop_
_geom_hbond_atom_site_label_D
_geom_hbond_atom_site_label_H
_geom_hbond_atom_site_label_A
_geom_hbond_site_symmetry_A
_geom_hbond_distance_DH
_geom_hbond_distance_HA
_geom_hbond_distance_DA
_geom_hbond_angle_DHA
_geom_hbond_publ_flag
N1 H1 Br1 . 0.88 2.60 3.316(5) 139 y
N1 H1 Br2 2_666 0.88 2.81 3.458(6) 132 y

loop_
_geom_torsion_atom_site_label_1
_geom_torsion_atom_site_label_2
_geom_torsion_atom_site_label_3
_geom_torsion_atom_site_label_4
_geom_torsion
C6 N1 C2 C3 0.6(9)
N1 C2 C3 C4 0.3(10)
C8 N2 C4 C5 -0.6(9)
C7 N2 C4 C5 -178.7(6)
C8 N2 C4 C3 -180.0(5)
C7 N2 C4 C3 1.9(9)
C2 C3 C4 N2 178.3(5)
C2 C3 C4 C5 -1.1(8)
N2 C4 C5 C6 -178.3(6)
C3 C4 C5 C6 1.1(9)
C2 N1 C6 C5 -0.7(9)
C4 C5 C6 N1 -0.2(9)
